data_2243442
loop_
_publ_author_name
'Tiouabi, Mustapha'
'Tabacchi, Rapha\"el'
'Stoeckli-Evans, Helen'

_publ_section_title
;
 The crystal structure, Hirshfeld surface analysis and energy frameworks
 of 2-[2-(methoxycarbonyl)-3,6-bis(methoxymethoxy)phenyl]acetic acid
;
_journal_issue 7
_journal_name_full 'Acta Crystallographica Section E'
_journal_page_first 1101
_journal_page_last 1106
_journal_paper_doi 10.1107/S2056989020007987
_journal_volume 76
_journal_year 2020
_chemical_formula_iupac 'C14 H18 O8'
_chemical_formula_moiety 'C14 H18 O8'
_chemical_formula_sum 'C14 H18 O8'
_chemical_formula_weight 314.28
_chemical_name_systematic
;
2-[2-(Methoxycarbonyl)-3,6-bis(methoxymethoxy)phenyl]acetic acid
;
_space_group_crystal_system triclinic
_space_group_IT_number 2
_space_group_name_Hall '-P 1'
_space_group_name_H-M_alt 'P -1'
_atom_sites_solution_hydrogens geom
_atom_sites_solution_primary direct
_atom_sites_solution_secondary difmap
_audit_creation_method SHELXL-2018/3
_cell_angle_alpha 112.534(14)
_cell_angle_beta 94.744(15)
_cell_angle_gamma 97.999(16)
_cell_formula_units_Z 2
_cell_length_a 8.5628(12)
_cell_length_b 9.6623(13)
_cell_length_c 9.9767(12)
_cell_measurement_reflns_used 3063
_cell_measurement_temperature 173(2)
_cell_measurement_theta_max 25.75
_cell_measurement_theta_min 2.15
_cell_volume 746.6(2)
_computing_cell_refinement
;
CELL in IPDS-I (Stoe & Cie, 2004)
;
_computing_data_collection
;
EXPOSE in IPDS-I (Stoe & Cie, 2004)
;
_computing_data_reduction
;
INTEGRATE in IPDS-I (Stoe & Cie, 2004)
;
_computing_molecular_graphics
;
Mercury (Macrae <i>et al.</i>,  2020)
;
_computing_publication_material
;
<i>SHELXL2018/3</i> (Sheldrick, 2015), PLATON (Spek, 2020) and
publcif (Westrip, 2010)
;
_computing_structure_refinement
;
<i>SHELXL2018/3</i> (Sheldrick, 2015)
;
_computing_structure_solution
;
SHELXS-97 (Sheldrick, 2008)
;
_diffrn_ambient_temperature 173(2)
_diffrn_detector 'image plate'
_diffrn_measured_fraction_theta_full 0.942
_diffrn_measured_fraction_theta_max 0.935
_diffrn_measurement_device '1 circle goniometer'
_diffrn_measurement_device_type 'Stoe IPDS 1'
_diffrn_measurement_method '\f rotation'
_diffrn_radiation_monochromator 'plane graphite'
_diffrn_radiation_source 'fine-focus sealed tube'
_diffrn_radiation_type MoK\a
_diffrn_radiation_wavelength 0.71073
_diffrn_reflns_av_R_equivalents 0.0646
_diffrn_reflns_av_unetI/netI 0.0900
_diffrn_reflns_limit_h_max 10
_diffrn_reflns_limit_h_min -10
_diffrn_reflns_limit_k_max 11
_diffrn_reflns_limit_k_min -11
_diffrn_reflns_limit_l_max 11
_diffrn_reflns_limit_l_min -11
_diffrn_reflns_number 6011
_diffrn_reflns_theta_full 25.242
_diffrn_reflns_theta_max 26.016
_diffrn_reflns_theta_min 2.322
_exptl_absorpt_coefficient_mu 0.116
_exptl_absorpt_correction_T_max 1.0000
_exptl_absorpt_correction_T_min 0.8271
_exptl_absorpt_correction_type multi-scan
_exptl_absorpt_process_details
;
(MULABS; Spek, 2020)
;
_exptl_crystal_colour colourless
_exptl_crystal_density_diffrn 1.398
_exptl_crystal_description block
_exptl_crystal_F_000 332
_exptl_crystal_size_max 0.300
_exptl_crystal_size_mid 0.300
_exptl_crystal_size_min 0.200
_refine_diff_density_max 0.249
_refine_diff_density_min -0.228
_refine_ls_extinction_coef 0.019(5)
_refine_ls_extinction_expression Fc^*^=kFc[1+0.001xFc^2^\l^3^/sin(2\q)]^-1/4^
_refine_ls_extinction_method
;
(<i>SHELXL2018/3</i>; Sheldrick, 2015)
;
_refine_ls_goodness_of_fit_ref 0.832
_refine_ls_hydrogen_treatment constr
_refine_ls_matrix_type full
_refine_ls_number_parameters 204
_refine_ls_number_reflns 2752
_refine_ls_number_restraints 0
_refine_ls_restrained_S_all 0.832
_refine_ls_R_factor_all 0.0789
_refine_ls_R_factor_gt 0.0446
_refine_ls_shift/su_max 0.000
_refine_ls_shift/su_mean 0.000
_refine_ls_structure_factor_coef Fsqd
_refine_ls_weighting_details 'w=1/[\s^2^(Fo^2^)+(0.0527P)^2^] where P=(Fo^2^+2Fc^2^)/3'
_refine_ls_weighting_scheme calc
_refine_ls_wR_factor_gt 0.0989
_refine_ls_wR_factor_ref 0.1083
_reflns_number_gt 1557
_reflns_number_total 2752
_reflns_threshold_expression 'I > 2\s(I)'
_cod_data_source_file ex2033sup1.cif
_cod_data_source_block I
_cod_original_cell_volume 746.60(19)
_cod_database_code 2243442
_shelx_space_group_comment
;
The symmetry employed for this shelxl refinement is uniquely defined
by the following loop, which should always be used as a source of
symmetry information in preference to the above space-group names.
They are only intended as comments.
;
_shelx_estimated_absorpt_t_min 0.966
_shelx_estimated_absorpt_t_max 0.977

loop_
_space_group_symop_operation_xyz
'x, y, z'
'-x, -y, -z'

loop_
_atom_site_type_symbol
_atom_site_label
_atom_site_fract_x
_atom_site_fract_y
_atom_site_fract_z
_atom_site_U_iso_or_equiv
_atom_site_adp_type
_atom_site_calc_flag
_atom_site_occupancy
_atom_site_disorder_assembly
_atom_site_disorder_group
O O1 0.25754(19) 0.8960(2) 0.1239(2) 0.0457(5) Uani d 1 . .
O O2 0.30589(19) 0.94409(18) 0.3608(2) 0.0427(5) Uani d 1 . .
O O3 -0.08148(17) 0.86702(16) 0.21564(19) 0.0354(4) Uani d 1 . .
O O4 -0.36196(18) 0.82093(18) 0.1605(2) 0.0411(5) Uani d 1 . .
O O5 0.12039(17) 0.34010(16) 0.18992(18) 0.0313(4) Uani d 1 . .
O O6 -0.07328(18) 0.23819(17) 0.29737(19) 0.0357(4) Uani d 1 . .
O O7 0.35707(18) 0.58696(18) 0.45712(19) 0.0373(4) Uani d 1 . .
O O8 0.52484(19) 0.4650(2) 0.3133(2) 0.0449(5) Uani d 1 . .
H H8 0.548084 0.441888 0.384533 0.067 Uiso calc 1 . .
C C1 0.1715(2) 0.5912(2) 0.2067(2) 0.0255(5) Uani d 1 . .
C C2 0.1204(2) 0.7231(2) 0.2130(2) 0.0255(5) Uani d 1 . .
C C3 -0.0431(2) 0.7295(2) 0.2044(3) 0.0266(5) Uani d 1 . .
C C4 -0.1531(2) 0.6025(2) 0.1876(3) 0.0290(5) Uani d 1 . .
H H4 -0.263625 0.606043 0.179939 0.035 Uiso calc 1 . .
C C5 -0.1034(2) 0.4714(2) 0.1817(3) 0.0292(5) Uani d 1 . .
H H5 -0.179938 0.384882 0.170246 0.035 Uiso calc 1 . .
C C6 0.0580(2) 0.4643(2) 0.1925(2) 0.0262(5) Uani d 1 . .
C C7 0.2333(2) 0.8614(2) 0.2243(3) 0.0284(5) Uani d 1 . .
C C8 0.4160(3) 1.0825(3) 0.3806(3) 0.0494(7) Uani d 1 . .
H H8A 0.495875 1.056174 0.314572 0.074 Uiso calc 1 . .
H H8B 0.469429 1.131775 0.482449 0.074 Uiso calc 1 . .
H H8C 0.356664 1.152557 0.357997 0.074 Uiso calc 1 . .
C C9 -0.2285(3) 0.8986(3) 0.2679(3) 0.0376(6) Uani d 1 . .
H H9A -0.238127 0.869474 0.352219 0.045 Uiso calc 1 . .
H H9B -0.226769 1.009573 0.303253 0.045 Uiso calc 1 . .
C C10 -0.3713(3) 0.8721(3) 0.0443(3) 0.0509(7) Uani d 1 . .
H H10A -0.362356 0.983164 0.085357 0.076 Uiso calc 1 . .
H H10B -0.473812 0.824240 -0.019781 0.076 Uiso calc 1 . .
H H10C -0.284222 0.844062 -0.012623 0.076 Uiso calc 1 . .
C C11 0.0113(3) 0.2090(2) 0.1794(3) 0.0314(5) Uani d 1 . .
H H11A -0.065027 0.172092 0.087538 0.038 Uiso calc 1 . .
H H11B 0.071162 0.126917 0.174037 0.038 Uiso calc 1 . .
C C12 0.0227(3) 0.2754(3) 0.4335(3) 0.0487(7) Uani d 1 . .
H H12A 0.078802 0.191711 0.426820 0.073 Uiso calc 1 . .
H H12B -0.044987 0.291178 0.510676 0.073 Uiso calc 1 . .
H H12C 0.100661 0.368863 0.457137 0.073 Uiso calc 1 . .
C C13 0.3446(2) 0.5742(3) 0.2107(3) 0.0313(6) Uani d 1 . .
H H13A 0.356492 0.490502 0.118404 0.038 Uiso calc 1 . .
H H13B 0.409856 0.669321 0.215295 0.038 Uiso calc 1 . .
C C14 0.4080(2) 0.5412(2) 0.3378(3) 0.0305(5) Uani d 1 . .

loop_
_atom_site_aniso_label
_atom_site_aniso_U_11
_atom_site_aniso_U_22
_atom_site_aniso_U_33
_atom_site_aniso_U_12
_atom_site_aniso_U_13
_atom_site_aniso_U_23
O1 0.0385(9) 0.0556(11) 0.0457(13) -0.0099(8) -0.0036(8) 0.0315(9)
O2 0.0435(10) 0.0378(9) 0.0348(12) -0.0124(7) -0.0001(8) 0.0095(8)
O3 0.0246(8) 0.0319(8) 0.0551(13) 0.0073(7) 0.0093(7) 0.0217(8)
O4 0.0259(8) 0.0473(10) 0.0627(14) 0.0081(7) 0.0063(8) 0.0351(9)
O5 0.0300(8) 0.0276(8) 0.0384(11) 0.0054(6) 0.0041(7) 0.0156(7)
O6 0.0350(9) 0.0405(9) 0.0339(12) 0.0031(7) 0.0048(7) 0.0189(8)
O7 0.0339(9) 0.0460(9) 0.0320(12) 0.0076(7) 0.0029(8) 0.0159(8)
O8 0.0354(9) 0.0633(11) 0.0482(14) 0.0216(8) 0.0067(8) 0.0311(10)
C1 0.0224(10) 0.0305(11) 0.0229(14) 0.0026(9) 0.0015(9) 0.0112(9)
C2 0.0245(11) 0.0282(11) 0.0243(15) 0.0007(9) 0.0016(9) 0.0127(9)
C3 0.0269(11) 0.0283(11) 0.0281(15) 0.0075(9) 0.0032(9) 0.0144(10)
C4 0.0219(11) 0.0340(12) 0.0320(16) 0.0036(9) 0.0019(9) 0.0151(10)
C5 0.0239(11) 0.0299(12) 0.0312(15) -0.0015(9) 0.0006(9) 0.0123(10)
C6 0.0266(11) 0.0283(11) 0.0248(15) 0.0060(9) 0.0022(9) 0.0118(10)
C7 0.0233(11) 0.0333(12) 0.0313(16) 0.0057(9) 0.0019(10) 0.0161(11)
C8 0.0392(14) 0.0377(14) 0.055(2) -0.0118(11) 0.0019(13) 0.0082(12)
C9 0.0320(12) 0.0371(13) 0.0486(19) 0.0120(10) 0.0119(11) 0.0191(12)
C10 0.0426(15) 0.0641(17) 0.060(2) 0.0190(13) 0.0137(13) 0.0355(15)
C11 0.0370(13) 0.0257(11) 0.0293(16) 0.0006(9) 0.0014(10) 0.0111(10)
C12 0.0506(16) 0.0578(17) 0.0354(19) 0.0046(13) 0.0034(12) 0.0187(13)
C13 0.0237(11) 0.0346(12) 0.0395(17) 0.0064(9) 0.0054(10) 0.0186(11)
C14 0.0206(11) 0.0317(12) 0.0389(18) 0.0009(9) 0.0013(10) 0.0158(11)

loop_
_atom_type_symbol
_atom_type_description
_atom_type_scat_dispersion_real
_atom_type_scat_dispersion_imag
_atom_type_scat_source
C C 0.0033 0.0016 'International Tables Vol C Tables 4.2.6.8 and 6.1.1.4'
H H 0.0000 0.0000 'International Tables Vol C Tables 4.2.6.8 and 6.1.1.4'
O O 0.0106 0.0060 'International Tables Vol C Tables 4.2.6.8 and 6.1.1.4'

loop_
_geom_angle_atom_site_label_1
_geom_angle_atom_site_label_2
_geom_angle_atom_site_label_3
_geom_angle_site_symmetry_1
_geom_angle_site_symmetry_3
_geom_angle
_geom_angle_publ_flag
C7 O2 C8 . . 115.27(19) ?
C3 O3 C9 . . 116.23(16) ?
C9 O4 C10 . . 113.21(19) ?
C6 O5 C11 . . 117.44(16) ?
C11 O6 C12 . . 113.99(18) ?
C14 O8 H8 . . 109.5 ?
C2 C1 C6 . . 119.14(18) ?
C2 C1 C13 . . 123.33(18) ?
C6 C1 C13 . . 117.51(18) ?
C1 C2 C3 . . 120.27(18) ?
C1 C2 C7 . . 122.31(18) ?
C3 C2 C7 . . 117.40(18) ?
O3 C3 C4 . . 124.46(18) ?
O3 C3 C2 . . 115.83(17) ?
C4 C3 C2 . . 119.71(18) ?
C5 C4 C3 . . 120.44(19) ?
C5 C4 H4 . . 119.8 ?
C3 C4 H4 . . 119.8 ?
C4 C5 C6 . . 120.48(18) ?
C4 C5 H5 . . 119.8 ?
C6 C5 H5 . . 119.8 ?
O5 C6 C5 . . 125.22(17) ?
O5 C6 C1 . . 114.84(17) ?
C5 C6 C1 . . 119.94(19) ?
O1 C7 O2 . . 122.7(2) ?
O1 C7 C2 . . 125.0(2) ?
O2 C7 C2 . . 112.25(19) ?
O2 C8 H8A . . 109.5 ?
O2 C8 H8B . . 109.5 ?
H8A C8 H8B . . 109.5 ?
O2 C8 H8C . . 109.5 ?
H8A C8 H8C . . 109.5 ?
H8B C8 H8C . . 109.5 ?
O4 C9 O3 . . 113.0(2) ?
O4 C9 H9A . . 109.0 ?
O3 C9 H9A . . 109.0 ?
O4 C9 H9B . . 109.0 ?
O3 C9 H9B . . 109.0 ?
H9A C9 H9B . . 107.8 ?
O4 C10 H10A . . 109.5 ?
O4 C10 H10B . . 109.5 ?
H10A C10 H10B . . 109.5 ?
O4 C10 H10C . . 109.5 ?
H10A C10 H10C . . 109.5 ?
H10B C10 H10C . . 109.5 ?
O6 C11 O5 . . 112.89(17) ?
O6 C11 H11A . . 109.0 ?
O5 C11 H11A . . 109.0 ?
O6 C11 H11B . . 109.0 ?
O5 C11 H11B . . 109.0 ?
H11A C11 H11B . . 107.8 ?
O6 C12 H12A . . 109.5 ?
O6 C12 H12B . . 109.5 ?
H12A C12 H12B . . 109.5 ?
O6 C12 H12C . . 109.5 ?
H12A C12 H12C . . 109.5 ?
H12B C12 H12C . . 109.5 ?
C14 C13 C1 . . 113.74(19) ?
C14 C13 H13A . . 108.8 ?
C1 C13 H13A . . 108.8 ?
C14 C13 H13B . . 108.8 ?
C1 C13 H13B . . 108.8 ?
H13A C13 H13B . . 107.7 ?
O7 C14 O8 . . 123.2(2) ?
O7 C14 C13 . . 122.6(2) ?
O8 C14 C13 . . 114.1(2) ?

loop_
_geom_bond_atom_site_label_1
_geom_bond_atom_site_label_2
_geom_bond_site_symmetry_2
_geom_bond_distance
_geom_bond_publ_flag
O1 C7 . 1.196(3) ?
O2 C7 . 1.329(3) ?
O2 C8 . 1.461(3) ?
O3 C3 . 1.379(2) ?
O3 C9 . 1.429(3) ?
O4 C9 . 1.400(3) ?
O4 C10 . 1.425(3) ?
O5 C6 . 1.372(2) ?
O5 C11 . 1.429(2) ?
O6 C11 . 1.390(3) ?
O6 C12 . 1.417(3) ?
O7 C14 . 1.240(3) ?
O8 C14 . 1.308(3) ?
O8 H8 . 0.8400 ?
C1 C2 . 1.386(3) ?
C1 C6 . 1.408(3) ?
C1 C13 . 1.513(3) ?
C2 C3 . 1.406(3) ?
C2 C7 . 1.496(3) ?
C3 C4 . 1.383(3) ?
C4 C5 . 1.374(3) ?
C4 H4 . 0.9500 ?
C5 C6 . 1.391(3) ?
C5 H5 . 0.9500 ?
C8 H8A . 0.9800 ?
C8 H8B . 0.9800 ?
C8 H8C . 0.9800 ?
C9 H9A . 0.9900 ?
C9 H9B . 0.9900 ?
C10 H10A . 0.9800 ?
C10 H10B . 0.9800 ?
C10 H10C . 0.9800 ?
C11 H11A . 0.9900 ?
C11 H11B . 0.9900 ?
C12 H12A . 0.9800 ?
C12 H12B . 0.9800 ?
C12 H12C . 0.9800 ?
C13 C14 . 1.499(3) ?
C13 H13A . 0.9900 ?
C13 H13B . 0.9900 ?

loop_
_geom_hbond_atom_site_label_D
_geom_hbond_atom_site_label_H
_geom_hbond_atom_site_label_A
_geom_hbond_site_symmetry_A
_geom_hbond_distance_DH
_geom_hbond_distance_HA
_geom_hbond_distance_DA
_geom_hbond_angle_DHA
_geom_hbond_publ_flag
C4 H4 O4 . 0.95 2.41 3.022(3) 122 no
O8 H8 O7 2_666 0.84 1.85 2.676(2) 168 yes
C9 H9B O6 1_565 0.99 2.43 3.256(3) 140 yes
C11 H11A O1 2_565 0.99 2.38 3.366(3) 175 yes
C13 H13B O4 1_655 0.99 2.50 3.421(3) 155 yes
C12 H12B Cg 2_566 0.98 2.66 3.451(3) 138 yes

loop_
_geom_torsion_atom_site_label_1
_geom_torsion_atom_site_label_2
_geom_torsion_atom_site_label_3
_geom_torsion_atom_site_label_4
_geom_torsion_site_symmetry_1
_geom_torsion_site_symmetry_2
_geom_torsion_site_symmetry_3
_geom_torsion_site_symmetry_4
_geom_torsion
_geom_torsion_publ_flag
C6 C1 C2 C3 . . . . -0.3(3) ?
C13 C1 C2 C3 . . . . 178.2(2) ?
C6 C1 C2 C7 . . . . -178.5(2) ?
C13 C1 C2 C7 . . . . 0.0(3) ?
C9 O3 C3 C4 . . . . 24.5(3) ?
C9 O3 C3 C2 . . . . -154.8(2) ?
C1 C2 C3 O3 . . . . 178.31(19) ?
C7 C2 C3 O3 . . . . -3.4(3) ?
C1 C2 C3 C4 . . . . -1.0(3) ?
C7 C2 C3 C4 . . . . 177.3(2) ?
O3 C3 C4 C5 . . . . -178.0(2) ?
C2 C3 C4 C5 . . . . 1.2(3) ?
C3 C4 C5 C6 . . . . -0.1(3) ?
C11 O5 C6 C5 . . . . -1.9(3) ?
C11 O5 C6 C1 . . . . 178.44(19) ?
C4 C5 C6 O5 . . . . 179.1(2) ?
C4 C5 C6 C1 . . . . -1.2(3) ?
C2 C1 C6 O5 . . . . -178.9(2) ?
C13 C1 C6 O5 . . . . 2.6(3) ?
C2 C1 C6 C5 . . . . 1.4(3) ?
C13 C1 C6 C5 . . . . -177.2(2) ?
C8 O2 C7 O1 . . . . 1.1(3) ?
C8 O2 C7 C2 . . . . -178.97(19) ?
C1 C2 C7 O1 . . . . 99.6(3) ?
C3 C2 C7 O1 . . . . -78.6(3) ?
C1 C2 C7 O2 . . . . -80.3(3) ?
C3 C2 C7 O2 . . . . 101.5(2) ?
C10 O4 C9 O3 . . . . -67.6(2) ?
C3 O3 C9 O4 . . . . -77.8(2) ?
C12 O6 C11 O5 . . . . -65.5(2) ?
C6 O5 C11 O6 . . . . -61.3(2) ?
C2 C1 C13 C14 . . . . 119.8(2) ?
C6 C1 C13 C14 . . . . -61.7(3) ?
C1 C13 C14 O7 . . . . -29.8(3) ?
C1 C13 C14 O8 . . . . 152.52(19) ?

_cod_database_fobs_code 2243442
